data_4314626
loop_
_publ_author_name
'Ryosuke Ohshima'
'Masanori Kitamura'
'Akinori Morita'
'Motoo Shiro'
'Yasuyuki Yamada'
'Masahiko Ikekita'
'Eiichi Kimura'
'Shin Aoki'

_publ_section_title
;
 Design and Synthesis of a Fluorescent Probe for Zn2+,
 5,7-Bis(N,N-dimethylaminosulfonyl)-8-hydroxyquinoline-Pendant
 1,4,7,10-Tetraazacyclododecane and Zn2+-Dependent Hydrolytic and
 Zn2+-Independent Photochemical Reactivation of Its Benzenesulfonyl-Caged
 Derivative
;
_journal_name_full 'Inorganic Chemistry'
_journal_page_first 888
_journal_page_last 899
_journal_paper_doi 10.1021/ic901279t
_journal_volume 49
_journal_year 2010
_chemical_formula_moiety 'C22 H34 N7 O5 S2 Zn, H2 O, N O3 '
_chemical_formula_sum 'C22 H36 N8 O9 S2 Zn'
_chemical_formula_weight 686.07
_space_group_IT_number 14
_symmetry_cell_setting monoclinic
_symmetry_Int_Tables_number 14
_symmetry_space_group_name_Hall '-P 2yn'
_symmetry_space_group_name_H-M 'P 1 21/n 1'
_cell_angle_alpha 90.0000
_cell_angle_beta 93.923(3)
_cell_angle_gamma 90.0000
_cell_formula_units_Z 4
_cell_length_a 11.602(5)
_cell_length_b 13.792(6)
_cell_length_c 17.941(8)
_cell_measurement_reflns_used 6408
_cell_measurement_temperature 133.1
_cell_measurement_theta_max 25.3
_cell_measurement_theta_min 3.1
_cell_volume 2864(2)
_computing_cell_refinement CrystalClear
_computing_data_collection CrystalClear
_computing_data_reduction CrystalStructure
_computing_publication_material 'CrystalStructure 3.8'
_computing_structure_refinement SHELXL
_computing_structure_solution SIR2004
_diffrn_detector_area_resol_mean 7.31
_diffrn_measured_fraction_theta_full 0.991
_diffrn_measured_fraction_theta_max 0.991
_diffrn_measurement_device_type 'Rigaku Saturn'
_diffrn_measurement_method \w
_diffrn_radiation_type 'Mo K\a'
_diffrn_radiation_wavelength 0.71070
_diffrn_reflns_av_R_equivalents 0.091
_diffrn_reflns_limit_h_max 15
_diffrn_reflns_limit_h_min -15
_diffrn_reflns_limit_k_max 18
_diffrn_reflns_limit_k_min -16
_diffrn_reflns_limit_l_max 24
_diffrn_reflns_limit_l_min -23
_diffrn_reflns_number 22048
_diffrn_reflns_theta_full 28.69
_diffrn_reflns_theta_max 28.69
_exptl_absorpt_coefficient_mu 1.068
_exptl_absorpt_correction_T_max 0.852
_exptl_absorpt_correction_T_min 0.676
_exptl_absorpt_correction_type numerical
_exptl_absorpt_process_details
;
    Higashi, T. (1999). Program for Absorption Correction.
    Rigaku Corporation, Tokyo, Japan.
;
_exptl_crystal_colour colorless
_exptl_crystal_density_diffrn 1.591
_exptl_crystal_density_method 'not measured'
_exptl_crystal_description block
_exptl_crystal_F_000 1432.00
_exptl_crystal_size_max 0.25
_exptl_crystal_size_mid 0.20
_exptl_crystal_size_min 0.15
_refine_diff_density_max 1.04
_refine_diff_density_min -0.83
_refine_ls_extinction_method none
_refine_ls_goodness_of_fit_ref 0.999
_refine_ls_hydrogen_treatment constr
_refine_ls_number_parameters 380
_refine_ls_number_reflns 7339
_refine_ls_R_factor_gt 0.0646
_refine_ls_shift/su_max 0.0000
_refine_ls_structure_factor_coef Fsqd
_refine_ls_weighting_details 'w = 1/[\s^2^(Fo^2^)+(0.0922P)^2^+0.0000P] where P=(Fo^2^+2Fc^2^)/3'
_refine_ls_weighting_scheme calc
_refine_ls_wR_factor_ref 0.1901
_reflns_number_gt 4307
_reflns_number_total 7339
_reflns_threshold_expression F^2^>2.0\s(F^2^)
_cod_data_source_file ic901279t_si_002_1.cif
_cod_data_source_block 11
_cod_original_formula_sum 'C22 H36 N8 O9 S2 Zn '
_cod_database_code 4314626

loop_
_symmetry_equiv_pos_site_id
_symmetry_equiv_pos_as_xyz
1 +X,+Y,+Z
2 1/2-X,1/2+Y,1/2-Z
3 -X,-Y,-Z
4 1/2+X,1/2-Y,1/2+Z

loop_
_atom_site_label
_atom_site_type_symbol
_atom_site_fract_x
_atom_site_fract_y
_atom_site_fract_z
_atom_site_U_iso_or_equiv
_atom_site_adp_type
_atom_site_occupancy
_atom_site_symmetry_multiplicity
_atom_site_calc_flag
_atom_site_refinement_flags
_atom_site_disorder_assembly
_atom_site_disorder_group
Zn(1) Zn 0.77423(4) 0.27214(3) 0.41458(3) 0.01998(15) Uani 1.00 1 d . . .
S(1) S 0.29186(9) -0.03525(8) 0.38047(6) 0.0210(2) Uani 1.00 1 d . . .
S(2) S 0.33960(9) 0.34364(7) 0.44934(6) 0.0203(2) Uani 1.00 1 d . . .
O(1) O 0.5971(2) 0.3058(2) 0.42357(18) 0.0237(6) Uani 1.00 1 d . . .
O(2) O 0.3345(2) -0.1191(2) 0.42276(18) 0.0269(7) Uani 1.00 1 d . . .
O(3) O 0.1762(2) -0.0037(2) 0.39377(18) 0.0287(7) Uani 1.00 1 d . . .
O(4) O 0.2162(2) 0.3306(2) 0.4335(2) 0.0322(8) Uani 1.00 1 d . . .
O(5) O 0.3914(2) 0.4256(2) 0.41635(18) 0.0298(7) Uani 1.00 1 d . . .
O(6) O 0.4944(3) 0.2211(3) 0.2264(2) 0.0514(11) Uani 1.00 1 d . . .
O(7) O 0.6642(3) 0.1579(2) 0.2278(2) 0.0452(9) Uani 1.00 1 d . . .
O(8) O 0.6429(2) 0.3132(2) 0.2126(2) 0.0341(8) Uani 1.00 1 d . . .
O(9) O 0.5454(2) 0.4661(2) 0.29464(19) 0.0368(8) Uani 1.00 1 d . . .
N(1) N 0.8478(3) 0.2557(2) 0.5259(2) 0.0198(7) Uani 1.00 1 d . . .
N(2) N 0.7888(2) 0.4278(2) 0.4473(2) 0.0240(8) Uani 1.00 1 d . . .
N(3) N 0.8551(3) 0.3273(2) 0.3205(2) 0.0249(8) Uani 1.00 1 d . . .
N(4) N 0.9241(2) 0.1526(2) 0.3987(2) 0.0215(7) Uani 1.00 1 d . . .
N(5) N 0.6919(2) 0.1382(2) 0.39286(19) 0.0174(7) Uani 1.00 1 d . . .
N(6) N 0.3061(3) -0.0622(2) 0.2921(2) 0.0236(8) Uani 1.00 1 d . . .
N(7) N 0.3593(3) 0.3552(2) 0.5403(2) 0.0295(9) Uani 1.00 1 d . . .
N(8) N 0.5996(3) 0.2300(2) 0.2222(2) 0.0266(8) Uani 1.00 1 d . . .
C(1) C 0.9733(3) 0.1329(3) 0.4754(2) 0.0246(9) Uani 1.00 1 d . . .
C(2) C 0.9682(3) 0.2217(3) 0.5259(2) 0.0233(9) Uani 1.00 1 d . . .
C(3) C 0.8360(3) 0.3483(3) 0.5671(2) 0.0252(9) Uani 1.00 1 d . . .
C(4) C 0.8643(3) 0.4327(3) 0.5167(2) 0.0266(10) Uani 1.00 1 d . . .
C(5) C 0.8296(3) 0.4839(3) 0.3844(2) 0.0307(11) Uani 1.00 1 d . . .
C(6) C 0.9119(4) 0.4219(3) 0.3420(2) 0.0316(11) Uani 1.00 1 d . . .
C(7) C 0.9348(4) 0.2561(3) 0.2893(2) 0.0301(10) Uani 1.00 1 d . . .
C(8) C 1.0044(3) 0.2013(3) 0.3509(2) 0.0258(9) Uani 1.00 1 d . . .
C(9) C 0.8723(3) 0.0646(3) 0.3639(2) 0.0258(10) Uani 1.00 1 d . . .
C(10) C 0.7446(3) 0.0575(3) 0.3759(2) 0.0216(9) Uani 1.00 1 d . . .
C(11) C 0.6844(3) -0.0301(3) 0.3656(2) 0.0241(9) Uani 1.00 1 d . . .
C(12) C 0.5683(3) -0.0326(3) 0.3725(2) 0.0228(9) Uani 1.00 1 d . . .
C(13) C 0.5074(3) 0.0541(3) 0.3887(2) 0.0176(8) Uani 1.00 1 d . . .
C(14) C 0.3849(3) 0.0629(3) 0.3950(2) 0.0195(8) Uani 1.00 1 d . . .
C(15) C 0.3387(3) 0.1521(3) 0.4124(2) 0.0210(9) Uani 1.00 1 d . . .
C(16) C 0.4065(3) 0.2359(3) 0.4235(2) 0.0197(8) Uani 1.00 1 d . . .
C(17) C 0.5283(3) 0.2333(2) 0.4165(2) 0.0180(8) Uani 1.00 1 d . . .
C(18) C 0.5755(3) 0.1381(3) 0.3991(2) 0.0183(8) Uani 1.00 1 d . . .
C(19) C 0.2692(4) 0.0165(3) 0.2391(2) 0.0368(12) Uani 1.00 1 d . . .
C(20) C 0.2561(4) -0.1575(3) 0.2695(2) 0.0331(11) Uani 1.00 1 d . . .
C(21) C 0.2984(4) 0.2810(3) 0.5823(3) 0.0382(12) Uani 1.00 1 d . . .
C(22) C 0.4781(4) 0.3658(3) 0.5699(3) 0.0363(11) Uani 1.00 1 d . . .
H(1) H 1.0547 0.1122 0.4734 0.030 Uiso 1.00 1 c R . .
H(2) H 0.9301 0.0790 0.4970 0.030 Uiso 1.00 1 c R . .
H(3) H 0.9974 0.2046 0.5774 0.028 Uiso 1.00 1 c R . .
H(4) H 1.0177 0.2738 0.5075 0.028 Uiso 1.00 1 c R . .
H(5) H 0.8055 0.2087 0.5492 0.024 Uiso 1.00 1 c R . .
H(6) H 0.8894 0.3485 0.6125 0.030 Uiso 1.00 1 c R . .
H(7) H 0.7562 0.3550 0.5825 0.030 Uiso 1.00 1 c R . .
H(8) H 0.8520 0.4949 0.5426 0.032 Uiso 1.00 1 c R . .
H(9) H 0.9463 0.4293 0.5048 0.032 Uiso 1.00 1 c R . .
H(10) H 0.7159 0.4502 0.4573 0.029 Uiso 1.00 1 c R . .
H(11) H 0.8698 0.5432 0.4034 0.037 Uiso 1.00 1 c R . .
H(12) H 0.7629 0.5039 0.3504 0.037 Uiso 1.00 1 c R . .
H(13) H 0.9329 0.4565 0.2966 0.038 Uiso 1.00 1 c R . .
H(14) H 0.9835 0.4097 0.3738 0.038 Uiso 1.00 1 c R . .
H(15) H 0.7970 0.3403 0.2836 0.030 Uiso 1.00 1 c R . .
H(16) H 0.9883 0.2904 0.2577 0.036 Uiso 1.00 1 c R . .
H(17) H 0.8896 0.2093 0.2573 0.036 Uiso 1.00 1 c R . .
H(18) H 1.0547 0.1528 0.3287 0.031 Uiso 1.00 1 c R . .
H(19) H 1.0540 0.2470 0.3811 0.031 Uiso 1.00 1 c R . .
H(20) H 0.9124 0.0067 0.3856 0.031 Uiso 1.00 1 c R . .
H(21) H 0.8830 0.0655 0.3096 0.031 Uiso 1.00 1 c R . .
H(22) H 0.7245 -0.0876 0.3539 0.029 Uiso 1.00 1 c R . .
H(23) H 0.5276 -0.0922 0.3664 0.027 Uiso 1.00 1 c R . .
H(24) H 0.2578 0.1568 0.4171 0.025 Uiso 1.00 1 c R . .
H(25) H 0.2817 0.0795 0.2636 0.044 Uiso 1.00 1 c R . .
H(26) H 0.1870 0.0088 0.2238 0.044 Uiso 1.00 1 c R . .
H(27) H 0.3145 0.0131 0.1950 0.044 Uiso 1.00 1 c R . .
H(28) H 0.2297 -0.1557 0.2165 0.040 Uiso 1.00 1 c R . .
H(29) H 0.1906 -0.1718 0.2994 0.040 Uiso 1.00 1 c R . .
H(30) H 0.3150 -0.2080 0.2778 0.040 Uiso 1.00 1 c R . .
H(31) H 0.2921 0.2209 0.5531 0.046 Uiso 1.00 1 c R . .
H(32) H 0.2209 0.3044 0.5916 0.046 Uiso 1.00 1 c R . .
H(33) H 0.3418 0.2684 0.6301 0.046 Uiso 1.00 1 c R . .
H(34) H 0.5110 0.3017 0.5816 0.044 Uiso 1.00 1 c R . .
H(35) H 0.4805 0.4052 0.6154 0.044 Uiso 1.00 1 c R . .
H(36) H 0.5231 0.3977 0.5326 0.044 Uiso 1.00 1 c R . .

loop_
_atom_site_aniso_label
_atom_site_aniso_U_11
_atom_site_aniso_U_22
_atom_site_aniso_U_33
_atom_site_aniso_U_12
_atom_site_aniso_U_13
_atom_site_aniso_U_23
Zn(1) 0.0149(2) 0.0206(2) 0.0244(2) -0.0021(2) 0.0016(2) 0.0003(2)
S(1) 0.0181(5) 0.0221(5) 0.0230(5) -0.0047(4) 0.0033(4) -0.0002(4)
S(2) 0.0154(5) 0.0192(5) 0.0265(5) 0.0006(4) 0.0025(4) 0.0004(4)
O(1) 0.0150(15) 0.0206(15) 0.0359(18) -0.0042(11) 0.0037(13) -0.0007(13)
O(2) 0.0259(16) 0.0259(16) 0.0285(17) -0.0058(13) -0.0002(13) 0.0035(13)
O(3) 0.0151(15) 0.0319(17) 0.040(2) -0.0065(13) 0.0069(13) -0.0064(14)
O(4) 0.0162(16) 0.0280(17) 0.052(2) 0.0043(13) 0.0025(15) -0.0030(15)
O(5) 0.0322(17) 0.0222(16) 0.0363(19) 0.0031(13) 0.0125(15) 0.0072(14)
O(6) 0.0219(19) 0.073(2) 0.059(2) -0.0159(18) -0.0025(18) 0.008(2)
O(7) 0.059(2) 0.038(2) 0.039(2) 0.0126(19) 0.0111(18) 0.0016(17)
O(8) 0.0300(18) 0.0310(18) 0.041(2) -0.0079(15) 0.0025(15) 0.0004(15)
O(9) 0.044(2) 0.0300(18) 0.038(2) -0.0035(15) 0.0145(16) 0.0014(15)
N(1) 0.0169(18) 0.0212(18) 0.0218(19) -0.0009(14) 0.0045(15) 0.0014(14)
N(2) 0.0139(17) 0.0214(18) 0.036(2) -0.0034(14) 0.0006(16) 0.0025(16)
N(3) 0.0178(19) 0.032(2) 0.024(2) -0.0032(16) -0.0015(15) 0.0080(16)
N(4) 0.0150(17) 0.0251(18) 0.0246(19) -0.0025(14) 0.0021(14) -0.0010(15)
N(5) 0.0134(17) 0.0200(17) 0.0187(17) -0.0027(13) 0.0013(13) -0.0009(13)
N(6) 0.0230(19) 0.0244(19) 0.0233(19) -0.0052(15) 0.0009(15) -0.0019(15)
N(7) 0.032(2) 0.029(2) 0.027(2) 0.0038(17) -0.0019(17) -0.0025(16)
N(8) 0.029(2) 0.030(2) 0.0196(19) 0.0010(18) -0.0026(16) -0.0018(16)
C(1) 0.020(2) 0.025(2) 0.029(2) 0.0038(17) 0.0031(19) 0.0034(18)
C(2) 0.022(2) 0.024(2) 0.024(2) 0.0030(18) 0.0018(18) 0.0009(18)
C(3) 0.024(2) 0.023(2) 0.029(2) 0.0008(18) 0.0053(19) -0.0019(18)
C(4) 0.017(2) 0.022(2) 0.040(2) -0.0034(17) -0.003(2) -0.005(2)
C(5) 0.029(2) 0.025(2) 0.037(2) -0.006(2) -0.004(2) 0.011(2)
C(6) 0.026(2) 0.035(2) 0.033(2) -0.007(2) 0.001(2) 0.010(2)
C(7) 0.022(2) 0.039(2) 0.030(2) 0.000(2) 0.006(2) -0.001(2)
C(8) 0.019(2) 0.033(2) 0.026(2) -0.0043(19) 0.0044(18) -0.0008(19)
C(9) 0.018(2) 0.027(2) 0.033(2) -0.0006(18) 0.0052(19) -0.0078(19)
C(10) 0.015(2) 0.026(2) 0.025(2) 0.0005(17) 0.0021(17) -0.0027(18)
C(11) 0.018(2) 0.025(2) 0.030(2) 0.0003(17) 0.0040(18) -0.0054(18)
C(12) 0.022(2) 0.017(2) 0.030(2) -0.0027(17) 0.0001(18) -0.0025(17)
C(13) 0.014(2) 0.023(2) 0.0149(19) 0.0000(16) -0.0020(15) -0.0010(16)
C(14) 0.017(2) 0.020(2) 0.021(2) -0.0027(17) 0.0010(17) -0.0016(16)
C(15) 0.015(2) 0.025(2) 0.022(2) -0.0013(17) -0.0005(17) -0.0010(17)
C(16) 0.015(2) 0.024(2) 0.021(2) 0.0003(16) 0.0017(17) 0.0046(17)
C(17) 0.016(2) 0.020(2) 0.017(2) -0.0029(16) 0.0015(16) 0.0008(16)
C(18) 0.0123(19) 0.024(2) 0.019(2) -0.0018(16) 0.0018(16) 0.0011(16)
C(19) 0.042(3) 0.039(2) 0.029(2) -0.004(2) 0.001(2) 0.007(2)
C(20) 0.039(2) 0.029(2) 0.030(2) -0.005(2) -0.000(2) -0.005(2)
C(21) 0.038(3) 0.044(3) 0.034(2) 0.001(2) 0.010(2) 0.012(2)
C(22) 0.035(2) 0.034(2) 0.040(3) -0.003(2) 0.004(2) -0.006(2)

loop_
_atom_type_symbol
_atom_type_description
_atom_type_scat_dispersion_real
_atom_type_scat_dispersion_imag
_atom_type_scat_source
C C 0.003 0.002
;
International Tables for Crystallography
(1992, Vol. C, Tables 4.2.6.8 and 6.1.1.4)
;
H H 0.000 0.000
;
International Tables for Crystallography
(1992, Vol. C, Table 6.1.1.4)
;
N N 0.006 0.003
;
International Tables for Crystallography
(1992, Vol. C, Tables 4.2.6.8 and 6.1.1.4)
;
O O 0.011 0.006
;
International Tables for Crystallography
(1992, Vol. C, Tables 4.2.6.8 and 6.1.1.4)
;
S S 0.125 0.123
;
International Tables for Crystallography
(1992, Vol. C, Tables 4.2.6.8 and 6.1.1.4)
;
Zn Zn 0.284 1.430
;
International Tables for Crystallography
(1992, Vol. C, Tables 4.2.6.8 and 6.1.1.4)
;

loop_
_geom_angle_atom_site_label_1
_geom_angle_atom_site_label_2
_geom_angle_atom_site_label_3
_geom_angle
_geom_angle_publ_flag
_geom_angle_site_symmetry_1
_geom_angle_site_symmetry_2
_geom_angle_site_symmetry_3
O(1) Zn(1) N(1) 106.24(13) yes . . .
O(1) Zn(1) N(2) 79.98(11) yes . . .
O(1) Zn(1) N(3) 117.63(12) yes . . .
O(1) Zn(1) N(5) 77.10(11) yes . . .
N(1) Zn(1) N(2) 80.63(13) yes . . .
N(1) Zn(1) N(3) 127.73(13) yes . . .
N(1) Zn(1) N(5) 103.19(13) yes . . .
N(2) Zn(1) N(3) 80.48(14) yes . . .
N(2) Zn(1) N(5) 156.92(12) yes . . .
N(3) Zn(1) N(5) 112.73(13) yes . . .
O(2) S(1) O(3) 116.17(19) yes . . .
O(2) S(1) N(6) 105.68(18) yes . . .
O(2) S(1) C(14) 110.84(18) yes . . .
O(3) S(1) N(6) 112.48(18) yes . . .
O(3) S(1) C(14) 108.29(19) yes . . .
N(6) S(1) C(14) 102.55(19) yes . . .
O(4) S(2) O(5) 117.03(18) yes . . .
O(4) S(2) N(7) 106.0(2) yes . . .
O(4) S(2) C(16) 106.98(19) yes . . .
O(5) S(2) N(7) 107.55(19) yes . . .
O(5) S(2) C(16) 110.77(19) yes . . .
N(7) S(2) C(16) 108.2(2) yes . . .
Zn(1) O(1) C(17) 115.0(2) yes . . .
Zn(1) N(1) C(2) 110.7(2) yes . . .
Zn(1) N(1) C(3) 109.3(2) yes . . .
C(2) N(1) C(3) 113.1(3) yes . . .
Zn(1) N(2) C(4) 107.3(2) yes . . .
Zn(1) N(2) C(5) 109.1(2) yes . . .
C(4) N(2) C(5) 114.8(3) yes . . .
Zn(1) N(3) C(6) 108.5(2) yes . . .
Zn(1) N(3) C(7) 112.5(2) yes . . .
C(6) N(3) C(7) 113.4(3) yes . . .
C(1) N(4) C(8) 114.0(3) yes . . .
C(1) N(4) C(9) 111.3(3) yes . . .
C(8) N(4) C(9) 112.7(3) yes . . .
Zn(1) N(5) C(10) 125.0(2) yes . . .
Zn(1) N(5) C(18) 115.2(2) yes . . .
C(10) N(5) C(18) 119.8(3) yes . . .
S(1) N(6) C(19) 114.0(2) yes . . .
S(1) N(6) C(20) 113.6(3) yes . . .
C(19) N(6) C(20) 112.5(3) yes . . .
S(2) N(7) C(21) 113.6(3) yes . . .
S(2) N(7) C(22) 116.0(3) yes . . .
C(21) N(7) C(22) 111.0(3) yes . . .
O(6) N(8) O(7) 120.5(4) yes . . .
O(6) N(8) O(8) 120.0(3) yes . . .
O(7) N(8) O(8) 119.4(3) yes . . .
N(4) C(1) C(2) 112.1(3) yes . . .
N(1) C(2) C(1) 109.3(3) yes . . .
N(1) C(3) C(4) 109.3(3) yes . . .
N(2) C(4) C(3) 109.0(3) yes . . .
N(2) C(5) C(6) 109.4(3) yes . . .
N(3) C(6) C(5) 109.7(3) yes . . .
N(3) C(7) C(8) 111.6(3) yes . . .
N(4) C(8) C(7) 108.9(3) yes . . .
N(4) C(9) C(10) 111.5(3) yes . . .
N(5) C(10) C(9) 116.9(3) yes . . .
N(5) C(10) C(11) 121.6(3) yes . . .
C(9) C(10) C(11) 121.4(3) yes . . .
C(10) C(11) C(12) 119.8(3) yes . . .
C(11) C(12) C(13) 120.2(3) yes . . .
C(12) C(13) C(14) 126.2(3) yes . . .
C(12) C(13) C(18) 115.8(3) yes . . .
C(14) C(13) C(18) 117.9(3) yes . . .
S(1) C(14) C(13) 121.9(3) yes . . .
S(1) C(14) C(15) 118.6(3) yes . . .
C(13) C(14) C(15) 119.4(3) yes . . .
C(14) C(15) C(16) 122.7(3) yes . . .
S(2) C(16) C(15) 118.7(3) yes . . .
S(2) C(16) C(17) 120.2(3) yes . . .
C(15) C(16) C(17) 121.0(3) yes . . .
O(1) C(17) C(16) 125.9(3) yes . . .
O(1) C(17) C(18) 118.8(3) yes . . .
C(16) C(17) C(18) 115.3(3) yes . . .
N(5) C(18) C(13) 122.7(3) yes . . .
N(5) C(18) C(17) 113.7(3) yes . . .
C(13) C(18) C(17) 123.5(3) yes . . .

loop_
_geom_bond_atom_site_label_1
_geom_bond_atom_site_label_2
_geom_bond_distance
_geom_bond_publ_flag
_geom_bond_site_symmetry_1
_geom_bond_site_symmetry_2
Zn(1) O(1) 2.123(2) yes . .
Zn(1) N(1) 2.129(3) yes . .
Zn(1) N(2) 2.229(3) yes . .
Zn(1) N(3) 2.126(3) yes . .
Zn(1) N(5) 2.103(3) yes . .
S(1) O(2) 1.451(3) yes . .
S(1) O(3) 1.446(2) yes . .
S(1) N(6) 1.648(3) yes . .
S(1) C(14) 1.740(4) yes . .
S(2) O(4) 1.452(3) yes . .
S(2) O(5) 1.428(3) yes . .
S(2) N(7) 1.641(4) yes . .
S(2) C(16) 1.753(4) yes . .
O(1) C(17) 1.280(4) yes . .
O(6) N(8) 1.234(5) yes . .
O(7) N(8) 1.245(5) yes . .
O(8) N(8) 1.269(5) yes . .
N(1) C(2) 1.475(5) yes . .
N(1) C(3) 1.486(5) yes . .
N(2) C(4) 1.474(5) yes . .
N(2) C(5) 1.473(6) yes . .
N(3) C(6) 1.500(6) yes . .
N(3) C(7) 1.485(6) yes . .
N(4) C(1) 1.479(5) yes . .
N(4) C(8) 1.471(5) yes . .
N(4) C(9) 1.473(5) yes . .
N(5) C(10) 1.315(5) yes . .
N(5) C(18) 1.364(4) yes . .
N(6) C(19) 1.487(6) yes . .
N(6) C(20) 1.482(5) yes . .
N(7) C(21) 1.479(6) yes . .
N(7) C(22) 1.450(5) yes . .
C(1) C(2) 1.526(6) yes . .
C(3) C(4) 1.523(6) yes . .
C(5) C(6) 1.524(6) yes . .
C(7) C(8) 1.523(6) yes . .
C(9) C(10) 1.514(5) yes . .
C(10) C(11) 1.402(6) yes . .
C(11) C(12) 1.362(5) yes . .
C(12) C(13) 1.429(5) yes . .
C(13) C(14) 1.439(5) yes . .
C(13) C(18) 1.406(5) yes . .
C(14) C(15) 1.386(5) yes . .
C(15) C(16) 1.405(5) yes . .
C(16) C(17) 1.428(5) yes . .
C(17) C(18) 1.465(5) yes . .
